data_2000554
loop_
_publ_author_name
'Hua, D. H.'
'Roche, D.'
'Bharathi, S. N.'
'Wu, X.'
'Robinson, P. D.'

_publ_section_title
;
 Structure of
 <i>cis</i>,<i>cis</i>-4,6-diphenyl-2-(2-propenyl)-1,3-dioxa-2-phosphorinane
 2-oxide
;
_journal_issue 10
_journal_name_full 'Acta Crystallographica Section C'
_journal_page_first 1866
_journal_page_last 1868
_journal_paper_doi 10.1107/S0108270192002051
_journal_volume 48
_journal_year 1992
_chemical_formula_sum 'C18 H19 O3 P'
_chemical_formula_weight 314.32
_space_group_IT_number 14
_space_group_name_Hall '-P 2yn'
_space_group_name_H-M_alt 'P 1 21/n 1'
_symmetry_cell_setting monoclinic
_symmetry_space_group_name_H-M 'P 1 21/n 1'
_cell_angle_alpha 90
_cell_angle_beta 92.54(7)
_cell_angle_gamma 90
_cell_formula_units_Z 4
_cell_length_a 5.726(6)
_cell_length_b 14.234(7)
_cell_length_c 20.080(10)
_cell_volume 1635(2)
_diffrn_radiation_type Mo
_diffrn_radiation_wavelength 0.71069
_exptl_absorpt_coefficient_mu 0.171
_exptl_crystal_density_diffrn 1.277
_exptl_crystal_F_000 664
_cod_data_source_file cr0403.cif
_cod_data_source_block cr0403a
_cod_original_cell_volume 1635(4)
_cod_original_sg_symbol_H-M 'P 21/n'
_cod_original_formula_sum 'C18 H19 O3 P1'
_cod_database_code 2000554

loop_
_space_group_symop_id
_space_group_symop_operation_xyz
1 x,y,z
2 -x+1/2,y+1/2,-z+1/2
3 -x,-y,-z
4 x+1/2,-y+1/2,z+1/2

loop_
_atom_site_label
_atom_site_fract_x
_atom_site_fract_y
_atom_site_fract_z
O(1) .0949(4) .6692(2) .67460(10)
P(2) .16970(10) .63227(6) .74656(4)
O(3) .0947(3) .71210(10) .79560(10)
C(4) -.1395(6) .7525(2) .7857(2)
C(5) -.1667(6) .7892(2) .7149(2)
C(6) -.1336(6) .7131(3) .6625(2)
O(7) .4203(4) .6129(2) .75360(10)
C(8) -.1670(6) .8280(2) .8368(2)
C(9) -.0074(6) .8988(3) .8457(2)
C(10) -.0365(8) .9689(3) .8910(2)
C(11) -.2307(8) .9678(3) .9290(2)
C(12) -.3909(7) .8978(4) .9205(2)
C(13) -.3602(6) .8277(3) .8745(2)
C(14) -.1427(6) .7544(3) .5933(2)
C(15) .0337(7) .8100(3) .5717(2)
C(16) .0170(10) .8518(4) .5108(2)
C(17) -.1760(10) .8394(4) .4702(2)
C(18) -.3530(10) .7840(4) .4894(2)
C(19) -.3404(7) .7402(3) .5518(2)
C(20) -.0089(6) .5325(2) .7625(2)
C(21) .0330(7) .4966(3) .8313(2)
C(22) -.1180(10) .4973(3) .8768(2)
H(4) -.2527 .7049 .7919
H(5a) -.3191 .8149 .7083
H(5b) -.0537 .8370 .7091
H(6) -.2526 .6670 .6656
H(9) .1272 .8992 .8197
H(10) .0758 1.0178 .8963
H(11) -.2528 1.0158 .9611
H(12) -.5253 .8972 .9466
H(13) -.4733 .7792 .8688
H(15) .1700 .8194 .5996
H(16) .1409 .8901 .4966
H(17) -.1871 .8697 .4281
H(18) -.4869 .7748 .4604
H(19) -.4645 .7015 .5656
H(20a) -.1686 .5500 .7565
H(20b) .0253 .4841 .7318
H(21) .1829 .4711 .8426
H(22a) -.0780 .4730 .9198
H(22b) -.2700 .5222 .8674

loop_
_geom_bond_atom_site_label_1
_geom_bond_atom_site_label_2
_geom_bond_distance
O(1) P(2) 1.579(3)
O(1) C(6) 1.461(4)
P(2) O(3) 1.576(2)
P(2) O(7) 1.461(3)
P(2) C(20) 1.787(3)
O(3) C(4) 1.465(4)
C(4) C(5) 1.516(5)
C(4) C(8) 1.500(4)
C(5) C(6) 1.527(5)
C(6) C(14) 1.508(5)
C(20) C(21) 1.483(5)
C(21) C(22) 1.287(6)
